data_7155726
loop_
_publ_author_name
'Collet, Jurrien'
'Foley, Christopher'
'Shaw, Arthur Y.'
'Orru, Romano'
'Ruijter, E.'
'Hulme, Christopher'

_publ_section_title
;
 Copper (I) Catalyzed Oxidative Hydrolysis of Ugi 3-Component and
 Ugi-Azide Reaction Products Towards 2o \a-Ketoamides and
 \a-Ketotetrazoles
;
_journal_name_full 'Org. Biomol. Chem.'
_journal_paper_doi 10.1039/C7OB00881C
_journal_year 2017
_chemical_formula_moiety 'C12 H13 Cl N4 O'
_chemical_formula_sum 'C12 H13 Cl N4 O'
_chemical_formula_weight 264.71
_space_group_crystal_system triclinic
_space_group_IT_number 2
_space_group_name_Hall '-P 1'
_space_group_name_H-M_alt 'P -1'
_symmetry_space_group_name_Hall '-P 1'
_symmetry_space_group_name_H-M 'P -1'
_atom_sites_solution_hydrogens geom
_atom_sites_solution_primary direct
_audit_creation_date 2015-04-20
_audit_creation_method
;
Olex2 1.2
(compiled 2015.01.26 svn.r3150 for OlexSys, GUI svn.r4998)
;
_audit_update_record
;
2017-03-12 deposited with the CCDC.
2017-06-29 downloaded from the CCDC.
;
_cell_angle_alpha 116.485(3)
_cell_angle_beta 91.631(3)
_cell_angle_gamma 102.325(3)
_cell_formula_units_Z 2
_cell_length_a 7.6687(9)
_cell_length_b 9.7813(11)
_cell_length_c 9.8658(11)
_cell_measurement_reflns_used 5585
_cell_measurement_temperature 100(2)
_cell_measurement_theta_max 27.92
_cell_measurement_theta_min 2.40
_cell_volume 640.60(13)
_computing_cell_refinement 'SAINT v8.34A (Bruker, 2013)'
_computing_data_reduction 'SAINT v8.34A (Bruker, 2013)'
_computing_molecular_graphics 'Olex2 (Dolomanov et al., 2009)'
_computing_publication_material 'Olex2 (Dolomanov et al., 2009)'
_computing_structure_refinement 'ShelXL (Sheldrick, 2008)'
_computing_structure_solution 'XT (Sheldrick, 2015)'
_diffrn_ambient_temperature 100.0
_diffrn_measured_fraction_theta_full 1.000
_diffrn_measured_fraction_theta_max 1.000
_diffrn_measurement_device_type 'Bruker APEX-II CCD'
_diffrn_measurement_method '\f and \w scans'
_diffrn_radiation_type MoK\a
_diffrn_radiation_wavelength 0.71073
_diffrn_reflns_av_R_equivalents 0.0227
_diffrn_reflns_av_unetI/netI 0.0197
_diffrn_reflns_Laue_measured_fraction_full 1.000
_diffrn_reflns_Laue_measured_fraction_max 1.000
_diffrn_reflns_limit_h_max 9
_diffrn_reflns_limit_h_min -9
_diffrn_reflns_limit_k_max 12
_diffrn_reflns_limit_k_min -12
_diffrn_reflns_limit_l_max 12
_diffrn_reflns_limit_l_min -12
_diffrn_reflns_number 11582
_diffrn_reflns_point_group_measured_fraction_full 1.000
_diffrn_reflns_point_group_measured_fraction_max 1.000
_diffrn_reflns_theta_full 26.000
_diffrn_reflns_theta_max 27.483
_diffrn_reflns_theta_min 2.330
_diffrn_standards_number 0
_exptl_absorpt_coefficient_mu 0.292
_exptl_absorpt_correction_T_max 0.7456
_exptl_absorpt_correction_T_min 0.6785
_exptl_absorpt_correction_type multi-scan
_exptl_absorpt_process_details
;
SADABS-2012/1 (Bruker,2012) was used for absorption correction.
wR2(int) was 0.0398 before and 0.0349 after correction.
The Ratio of minimum to maximum transmission is 0.9100.
The \l/2 correction factor is 0.0015.
;
_exptl_crystal_colour colourless
_exptl_crystal_colour_primary colourless
_exptl_crystal_density_diffrn 1.372
_exptl_crystal_description chunk
_exptl_crystal_F_000 276
_exptl_crystal_size_max 0.4
_exptl_crystal_size_mid 0.4
_exptl_crystal_size_min 0.2
_refine_diff_density_max 0.374
_refine_diff_density_min -0.672
_refine_diff_density_rms 0.047
_refine_ls_extinction_method none
_refine_ls_goodness_of_fit_ref 1.027
_refine_ls_hydrogen_treatment constr
_refine_ls_matrix_type full
_refine_ls_number_parameters 170
_refine_ls_number_reflns 2935
_refine_ls_number_restraints 0
_refine_ls_restrained_S_all 1.027
_refine_ls_R_factor_all 0.0408
_refine_ls_R_factor_gt 0.0354
_refine_ls_shift/su_max 0.000
_refine_ls_shift/su_mean 0.000
_refine_ls_structure_factor_coef Fsqd
_refine_ls_weighting_details 'w=1/[\s^2^(Fo^2^)+(0.0323P)^2^+0.4205P] where P=(Fo^2^+2Fc^2^)/3'
_refine_ls_weighting_scheme calc
_refine_ls_wR_factor_gt 0.0822
_refine_ls_wR_factor_ref 0.0857
_reflns_Friedel_coverage 0.000
_reflns_number_gt 2620
_reflns_number_total 2935
_reflns_threshold_expression 'I > 2\s(I)'
_cod_data_source_file c7ob00881c2.cif
_cod_data_source_block mo_ch240_0m
_cod_database_code 7155726
_shelx_space_group_comment
;
The symmetry employed for this shelxl refinement is uniquely defined
by the following loop, which should always be used as a source of
symmetry information in preference to the above space-group names.
They are only intended as comments.
;
_shelx_estimated_absorpt_t_max 0.944
_shelx_estimated_absorpt_t_min 0.892
_olex2_refinement_description
;
1. Fixed Uiso
 At 1.2 times of:
  All C(H) groups
 At 1.5 times of:
  All C(H,H,H) groups
2. Uiso/Uaniso restraints and constraints
Uanis(Cl1) = Uanis(Cl1A)
3. Others
 Sof(H7)=Sof(Cl1A)=1-FVAR(1)
 Sof(Cl1)=Sof(H5)=FVAR(1)
4.a Aromatic/amide H refined with riding coordinates:
 C8(H8), C4(H4), C7(H7), C6(H6), C5(H5)
4.b Idealised Me refined as rotating group:
 C10(H10A,H10B,H10C), C11(H11A,H11B,H11C), C12(H12A,H12B,H12C)
;
_shelx_shelxl_version_number 2014/7
_olex2_submission_special_instructions 'No special instructions were received'

loop_
_space_group_symop_operation_xyz
'x, y, z'
'-x, -y, -z'

loop_
_atom_site_label
_atom_site_type_symbol
_atom_site_fract_x
_atom_site_fract_y
_atom_site_fract_z
_atom_site_U_iso_or_equiv
_atom_site_adp_type
_atom_site_occupancy
_atom_site_site_symmetry_order
_atom_site_calc_flag
_atom_site_refinement_flags_posn
_atom_site_refinement_flags_occupancy
_atom_site_disorder_assembly
_atom_site_disorder_group
Cl1 Cl 0.16688(6) 0.35055(5) -0.05030(5) 0.02760(12) Uani 0.8396(8) 1 d . P A 1
O1 O 0.69275(12) 0.96542(11) 0.46745(11) 0.0212(2) Uani 1 1 d . . . .
N4 N 0.67841(14) 0.74058(12) 0.60173(12) 0.0140(2) Uani 1 1 d . . . .
N1 N 0.39059(14) 0.69843(13) 0.53614(13) 0.0177(2) Uani 1 1 d . . . .
N3 N 0.58919(14) 0.67405(14) 0.68190(13) 0.0183(2) Uani 1 1 d . . . .
N2 N 0.41784(15) 0.65037(14) 0.64287(13) 0.0196(2) Uani 1 1 d . . . .
C1 C 0.55319(16) 0.75409(14) 0.51238(14) 0.0144(2) Uani 1 1 d . . . .
C2 C 0.58341(16) 0.83835(15) 0.41599(15) 0.0159(3) Uani 1 1 d . . . .
C8 C 0.37733(17) 0.60677(16) 0.18984(15) 0.0184(3) Uani 1 1 d . . . .
H8 H 0.3756 0.5419 0.2386 0.022 Uiso 1 1 calc R . . .
C9 C 0.88188(16) 0.77865(15) 0.61865(15) 0.0160(3) Uani 1 1 d . . . .
C3 C 0.47272(17) 0.76502(16) 0.26347(15) 0.0177(3) Uani 1 1 d . . . .
C10 C 0.93823(17) 0.73221(16) 0.46007(15) 0.0193(3) Uani 1 1 d . . . .
H10A H 0.8739 0.6228 0.3905 0.029 Uiso 1 1 calc GR . . .
H10B H 1.0684 0.7419 0.4666 0.029 Uiso 1 1 calc GR . . .
H10C H 0.9086 0.8021 0.4213 0.029 Uiso 1 1 calc GR . . .
C4 C 0.4740(2) 0.85998(17) 0.19112(16) 0.0243(3) Uani 1 1 d . . . .
H4 H 0.5390 0.9678 0.2414 0.029 Uiso 1 1 calc R . . .
C11 C 0.95416(18) 0.95492(16) 0.72680(16) 0.0225(3) Uani 1 1 d . . . .
H11A H 0.9059 1.0157 0.6854 0.034 Uiso 1 1 calc GR . . .
H11B H 1.0861 0.9833 0.7369 0.034 Uiso 1 1 calc GR . . .
H11C H 0.9168 0.9788 0.8274 0.034 Uiso 1 1 calc GR . . .
C12 C 0.94393(18) 0.68004(18) 0.68541(17) 0.0225(3) Uani 1 1 d . . . .
H12A H 0.9099 0.7114 0.7881 0.034 Uiso 1 1 calc GR . . .
H12B H 1.0752 0.6975 0.6915 0.034 Uiso 1 1 calc GR . . .
H12C H 0.8865 0.5680 0.6195 0.034 Uiso 1 1 calc GR . . .
C7 C 0.28486(19) 0.54576(17) 0.04394(15) 0.0224(3) Uani 1 1 d . . . .
H7 H 0.2199 0.4379 -0.0072 0.027 Uiso 0.1604(8) 1 calc R P A 2
C6 C 0.2851(2) 0.63867(19) -0.02895(16) 0.0288(3) Uani 1 1 d . . . .
H6 H 0.2210 0.5951 -0.1288 0.035 Uiso 1 1 calc R . . .
C5 C 0.3799(2) 0.79572(19) 0.04607(18) 0.0323(4) Uani 1 1 d . . . .
H5 H 0.3804 0.8603 -0.0029 0.039 Uiso 0.8396(8) 1 calc R P A 1
Cl1A Cl 0.3412(3) 0.9140(3) -0.0253(2) 0.02760(12) Uani 0.1604(8) 1 d . P A 2

loop_
_atom_site_aniso_label
_atom_site_aniso_U_11
_atom_site_aniso_U_22
_atom_site_aniso_U_33
_atom_site_aniso_U_23
_atom_site_aniso_U_13
_atom_site_aniso_U_12
Cl1 0.0271(2) 0.0300(2) 0.01712(19) 0.00679(16) 0.00099(15) 0.00015(16)
O1 0.0178(5) 0.0204(5) 0.0285(5) 0.0150(4) 0.0013(4) 0.0028(4)
N4 0.0123(5) 0.0159(5) 0.0151(5) 0.0087(4) 0.0023(4) 0.0025(4)
N1 0.0138(5) 0.0214(6) 0.0190(5) 0.0109(5) 0.0030(4) 0.0034(4)
N3 0.0148(5) 0.0239(6) 0.0191(5) 0.0136(5) 0.0040(4) 0.0019(4)
N2 0.0145(5) 0.0264(6) 0.0205(6) 0.0139(5) 0.0033(4) 0.0033(4)
C1 0.0132(6) 0.0145(6) 0.0149(6) 0.0062(5) 0.0016(4) 0.0037(4)
C2 0.0129(6) 0.0199(6) 0.0203(6) 0.0119(5) 0.0055(5) 0.0079(5)
C8 0.0162(6) 0.0249(7) 0.0182(6) 0.0121(5) 0.0056(5) 0.0080(5)
C9 0.0092(5) 0.0207(6) 0.0197(6) 0.0117(5) 0.0011(5) 0.0016(5)
C3 0.0168(6) 0.0232(7) 0.0172(6) 0.0107(5) 0.0051(5) 0.0099(5)
C10 0.0145(6) 0.0252(7) 0.0220(7) 0.0134(6) 0.0052(5) 0.0062(5)
C4 0.0332(8) 0.0230(7) 0.0220(7) 0.0123(6) 0.0054(6) 0.0131(6)
C11 0.0171(6) 0.0222(7) 0.0232(7) 0.0091(6) -0.0013(5) -0.0010(5)
C12 0.0146(6) 0.0317(8) 0.0294(7) 0.0215(6) 0.0016(5) 0.0054(5)
C7 0.0214(7) 0.0274(7) 0.0177(6) 0.0087(6) 0.0048(5) 0.0088(6)
C6 0.0366(8) 0.0361(8) 0.0162(7) 0.0112(6) 0.0015(6) 0.0169(7)
C5 0.0513(10) 0.0317(8) 0.0232(7) 0.0161(7) 0.0043(7) 0.0211(7)
Cl1A 0.0271(2) 0.0300(2) 0.01712(19) 0.00679(16) 0.00099(15) 0.00015(16)

loop_
_atom_type_symbol
_atom_type_description
_atom_type_scat_dispersion_real
_atom_type_scat_dispersion_imag
_atom_type_scat_source
C C 0.0033 0.0016 'International Tables Vol C Tables 4.2.6.8 and 6.1.1.4'
H H 0.0000 0.0000 'International Tables Vol C Tables 4.2.6.8 and 6.1.1.4'
N N 0.0061 0.0033 'International Tables Vol C Tables 4.2.6.8 and 6.1.1.4'
O O 0.0106 0.0060 'International Tables Vol C Tables 4.2.6.8 and 6.1.1.4'
Cl Cl 0.1484 0.1585 'International Tables Vol C Tables 4.2.6.8 and 6.1.1.4'

loop_
_geom_angle_atom_site_label_1
_geom_angle_atom_site_label_2
_geom_angle_atom_site_label_3
_geom_angle
N3 N4 C1 107.18(10)
N3 N4 C9 120.10(10)
C1 N4 C9 132.66(10)
C1 N1 N2 105.58(10)
N2 N3 N4 107.29(10)
N3 N2 N1 110.66(10)
N4 C1 C2 127.78(11)
N1 C1 N4 109.28(11)
N1 C1 C2 122.41(11)
O1 C2 C1 119.02(12)
O1 C2 C3 122.52(12)
C3 C2 C1 118.41(11)
C3 C8 H8 120.6
C7 C8 H8 120.6
C7 C8 C3 118.70(13)
N4 C9 C10 108.24(10)
N4 C9 C11 107.94(10)
N4 C9 C12 107.85(10)
C10 C9 C11 112.36(11)
C10 C9 C12 109.49(11)
C12 C9 C11 110.81(11)
C8 C3 C2 122.51(12)
C8 C3 C4 120.31(12)
C4 C3 C2 117.12(12)
C9 C10 H10A 109.5
C9 C10 H10B 109.5
C9 C10 H10C 109.5
H10A C10 H10B 109.5
H10A C10 H10C 109.5
H10B C10 H10C 109.5
C3 C4 H4 120.2
C5 C4 C3 119.53(14)
C5 C4 H4 120.2
C9 C11 H11A 109.5
C9 C11 H11B 109.5
C9 C11 H11C 109.5
H11A C11 H11B 109.5
H11A C11 H11C 109.5
H11B C11 H11C 109.5
C9 C12 H12A 109.5
C9 C12 H12B 109.5
C9 C12 H12C 109.5
H12A C12 H12B 109.5
H12A C12 H12C 109.5
H12B C12 H12C 109.5
C8 C7 Cl1 119.79(11)
C8 C7 H7 119.2
C8 C7 C6 121.53(14)
C6 C7 Cl1 118.68(11)
C6 C7 H7 119.2
C7 C6 H6 120.5
C5 C6 C7 119.00(14)
C5 C6 H6 120.5
C4 C5 H5 119.5
C4 C5 Cl1A 119.85(15)
C6 C5 C4 120.93(14)
C6 C5 H5 119.5
C6 C5 Cl1A 117.86(14)

loop_
_geom_bond_atom_site_label_1
_geom_bond_atom_site_label_2
_geom_bond_distance
Cl1 C7 1.7205(15)
O1 C2 1.2140(16)
N4 N3 1.3480(14)
N4 C1 1.3515(16)
N4 C9 1.5109(15)
N1 N2 1.3581(16)
N1 C1 1.3217(16)
N3 N2 1.3002(16)
C1 C2 1.5058(17)
C2 C3 1.4846(18)
C8 H8 0.9500
C8 C3 1.3936(19)
C8 C7 1.3878(19)
C9 C10 1.5262(18)
C9 C11 1.5284(18)
C9 C12 1.5281(18)
C3 C4 1.4002(19)
C10 H10A 0.9800
C10 H10B 0.9800
C10 H10C 0.9800
C4 H4 0.9500
C4 C5 1.381(2)
C11 H11A 0.9800
C11 H11B 0.9800
C11 H11C 0.9800
C12 H12A 0.9800
C12 H12B 0.9800
C12 H12C 0.9800
C7 H7 0.9500
C7 C6 1.388(2)
C6 H6 0.9500
C6 C5 1.384(2)
C5 H5 0.9500
C5 Cl1A 1.668(3)

loop_
_geom_torsion_atom_site_label_1
_geom_torsion_atom_site_label_2
_geom_torsion_atom_site_label_3
_geom_torsion_atom_site_label_4
_geom_torsion
Cl1 C7 C6 C5 -179.88(12)
O1 C2 C3 C8 165.58(12)
O1 C2 C3 C4 -11.43(19)
N4 N3 N2 N1 0.71(14)
N4 C1 C2 O1 -41.32(19)
N4 C1 C2 C3 140.95(13)
N1 C1 C2 O1 129.41(13)
N1 C1 C2 C3 -48.32(17)
N3 N4 C1 N1 0.25(14)
N3 N4 C1 C2 171.97(12)
N3 N4 C9 C10 137.93(11)
N3 N4 C9 C11 -100.21(13)
N3 N4 C9 C12 19.56(15)
N2 N1 C1 N4 0.17(14)
N2 N1 C1 C2 -172.08(11)
C1 N4 N3 N2 -0.58(14)
C1 N4 C9 C10 -39.08(18)
C1 N4 C9 C11 82.77(16)
C1 N4 C9 C12 -157.45(13)
C1 N1 N2 N3 -0.55(14)
C1 C2 C3 C8 -16.78(18)
C1 C2 C3 C4 166.22(11)
C2 C3 C4 C5 177.07(13)
C8 C3 C4 C5 0.0(2)
C8 C7 C6 C5 0.0(2)
C9 N4 N3 N2 -178.29(11)
C9 N4 C1 N1 177.55(12)
C9 N4 C1 C2 -10.7(2)
C3 C8 C7 Cl1 179.65(10)
C3 C8 C7 C6 -0.3(2)
C3 C4 C5 C6 -0.2(2)
C3 C4 C5 Cl1A 166.17(14)
C7 C8 C3 C2 -176.67(12)
C7 C8 C3 C4 0.25(19)
C7 C6 C5 C4 0.2(2)
C7 C6 C5 Cl1A -166.44(15)
